data_4511055
loop_
_publ_author_name
'Katagiri, Kosuke'
'Kato, Takako'
'Masu, Hyuma'
'Tominaga, Masahide'
'Azumaya, Isao'

_publ_section_title
;
 Pseudopolymorph and Infinite Hydrogen Bonding Network of Cyclic Oligomers
 ofm-Aminobenzenesulfonic Acid
;
_journal_issue 3
_journal_name_full 'Crystal Growth &amp; Design'
_journal_page_first 1519
_journal_paper_doi 10.1021/cg801073k
_journal_volume 9
_journal_year 2009
_chemical_formula_sum 'C19 H19 N3 O7 S3'
_chemical_formula_weight 497.55
_chemical_name_systematic
; 
 ? 
;
_space_group_IT_number 14
_symmetry_cell_setting monoclinic
_symmetry_space_group_name_Hall '-P 2yn'
_symmetry_space_group_name_H-M 'P 1 21/n 1'
_atom_sites_solution_hydrogens geom
_atom_sites_solution_primary direct
_atom_sites_solution_secondary difmap
_audit_creation_method SHELXL-97
_cell_angle_alpha 90.00
_cell_angle_beta 91.137(2)
_cell_angle_gamma 90.00
_cell_formula_units_Z 4
_cell_length_a 8.4301(13)
_cell_length_b 8.9689(14)
_cell_length_c 28.364(4)
_cell_measurement_reflns_used 3998
_cell_measurement_temperature 291
_cell_measurement_theta_max 27.03
_cell_measurement_theta_min 2.51
_cell_volume 2144.1(6)
_computing_cell_refinement 'Bruker SMART'
_computing_data_collection 'Bruker SMART'
_computing_data_reduction 'Bruker SAINT'
_computing_molecular_graphics 'Bruker SHELXTL'
_computing_publication_material 'Bruker SHELXTL'
_computing_structure_refinement 'SHELXL-97 (Sheldrick, 1997)'
_computing_structure_solution 'SHELXS-97 (Sheldrick, 1990)'
_diffrn_ambient_temperature 291
_diffrn_detector_area_resol_mean 8.333
_diffrn_measured_fraction_theta_full 0.989
_diffrn_measured_fraction_theta_max 0.989
_diffrn_measurement_device_type 'Bruker Smart1000 CCD area detector'
_diffrn_measurement_method 'phi and omega scans'
_diffrn_radiation_monochromator graphite
_diffrn_radiation_source 'fine-focus sealed tube'
_diffrn_radiation_type MoK\a
_diffrn_radiation_wavelength 0.71073
_diffrn_reflns_av_R_equivalents 0.0290
_diffrn_reflns_av_sigmaI/netI 0.0358
_diffrn_reflns_limit_h_max 10
_diffrn_reflns_limit_h_min -10
_diffrn_reflns_limit_k_max 11
_diffrn_reflns_limit_k_min -9
_diffrn_reflns_limit_l_max 30
_diffrn_reflns_limit_l_min -36
_diffrn_reflns_number 12454
_diffrn_reflns_theta_full 27.47
_diffrn_reflns_theta_max 27.47
_diffrn_reflns_theta_min 1.44
_exptl_absorpt_coefficient_mu 0.394
_exptl_absorpt_correction_T_max 0.889
_exptl_absorpt_correction_T_min 0.868
_exptl_absorpt_correction_type empirical
_exptl_absorpt_process_details 'SADABS Sheldrick 1996'
_exptl_crystal_colour yellow
_exptl_crystal_density_diffrn 1.541
_exptl_crystal_density_method 'not measured'
_exptl_crystal_description prismatic
_exptl_crystal_F_000 1032
_exptl_crystal_size_max 0.50
_exptl_crystal_size_mid 0.30
_exptl_crystal_size_min 0.30
_refine_diff_density_max 0.561
_refine_diff_density_min -0.302
_refine_diff_density_rms 0.090
_refine_ls_extinction_method none
_refine_ls_goodness_of_fit_ref 1.045
_refine_ls_hydrogen_treatment mixed
_refine_ls_matrix_type full
_refine_ls_number_parameters 303
_refine_ls_number_reflns 4851
_refine_ls_number_restraints 0
_refine_ls_restrained_S_all 1.045
_refine_ls_R_factor_all 0.0557
_refine_ls_R_factor_gt 0.0403
_refine_ls_shift/su_max 0.000
_refine_ls_shift/su_mean 0.000
_refine_ls_structure_factor_coef Fsqd
_refine_ls_weighting_details 'calc w=1/[\s^2^(Fo^2^)+(0.0772P)^2^+0.5431P] where P=(Fo^2^+2Fc^2^)/3'
_refine_ls_weighting_scheme calc
_refine_ls_wR_factor_gt 0.1170
_refine_ls_wR_factor_ref 0.1327
_reflns_number_gt 3746
_reflns_number_total 4851
_reflns_threshold_expression >2sigma(I)
_cod_data_source_file cg801073k_si_002.cif
_cod_data_source_block cyclic_trimer_1_(type_II)
_cod_depositor_comments
;
The following automatic conversions were performed:

'_symmetry_cell_setting' value 'Monoclinic' changed to 'monoclinic'
according to
/usr/data/users/saulius/automatic-downloads/retrospective/ACS/lib/dictionaries/cif_core.dic
dictionary named 'cif_core.dic' version 2.4.2 from 2011-04-26.

Automatic conversion script
Id: cif_fix_values 2281 2013-09-26 08:29:07Z andrius 
;
_cod_original_cell_volume 2144.2(6)
_cod_original_sg_symbol_H-M P2(1)/n
_cod_database_code 4511055

loop_
_symmetry_equiv_pos_as_xyz
'x, y, z'
'-x+1/2, y+1/2, -z+1/2'
'-x, -y, -z'
'x-1/2, -y-1/2, z-1/2'

loop_
_atom_site_label
_atom_site_type_symbol
_atom_site_fract_x
_atom_site_fract_y
_atom_site_fract_z
_atom_site_U_iso_or_equiv
_atom_site_adp_type
_atom_site_occupancy
_atom_site_symmetry_multiplicity
_atom_site_calc_flag
_atom_site_refinement_flags
H21 H -0.364(4) 0.044(4) 0.1785(11) 0.074(10) Uiso 1 1 d .
H20 H 0.186(3) 0.675(3) 0.2178(10) 0.061(8) Uiso 1 1 d .
H22 H 0.202(4) 0.263(4) 0.0058(13) 0.085(11) Uiso 1 1 d .
S1 S 0.12560(6) 0.46503(6) 0.239239(17) 0.03439(15) Uani 1 1 d .
S2 S -0.15576(7) -0.04901(6) 0.15310(2) 0.04259(16) Uani 1 1 d .
S3 S 0.35538(7) 0.26923(7) 0.06382(2) 0.04814(18) Uani 1 1 d .
O1 O 0.09999(19) 0.53395(18) 0.28390(5) 0.0455(4) Uani 1 1 d .
O2 O 0.23074(18) 0.34025(17) 0.23683(5) 0.0431(4) Uani 1 1 d .
O4 O -0.0088(2) -0.06220(19) 0.17838(6) 0.0528(4) Uani 1 1 d .
O3 O -0.2526(2) -0.17881(18) 0.14502(6) 0.0595(5) Uani 1 1 d .
C13 C 0.2613(2) 0.4447(2) 0.13684(7) 0.0374(4) Uani 1 1 d .
H13 H 0.2321 0.3567 0.1517 0.045 Uiso 1 1 calc R
C8 C -0.1189(3) 0.0368(2) 0.09836(8) 0.0413(5) Uani 1 1 d .
C6 C -0.2354(3) 0.2160(2) 0.19007(7) 0.0370(4) Uani 1 1 d .
N2 N -0.2717(2) 0.0638(2) 0.18095(7) 0.0440(5) Uani 1 1 d .
C1 C -0.0858(2) 0.2591(2) 0.20656(7) 0.0356(4) Uani 1 1 d .
H1 H -0.0060 0.1891 0.2118 0.043 Uiso 1 1 calc R
C14 C 0.3232(2) 0.4425(3) 0.09174(7) 0.0402(5) Uani 1 1 d .
O6 O 0.3754(2) 0.15844(19) 0.09964(6) 0.0543(4) Uani 1 1 d .
C2 C -0.0591(2) 0.4092(2) 0.21489(7) 0.0340(4) Uani 1 1 d .
N1 N 0.1874(2) 0.5958(2) 0.20539(7) 0.0451(5) Uani 1 1 d .
N3 N 0.1978(3) 0.2313(3) 0.03295(7) 0.0564(6) Uani 1 1 d .
C12 C 0.0522(3) 0.1677(2) 0.04671(7) 0.0436(5) Uani 1 1 d .
C18 C 0.2439(2) 0.5820(2) 0.15931(7) 0.0368(4) Uani 1 1 d .
C15 C 0.3682(3) 0.5718(3) 0.06909(9) 0.0579(7) Uani 1 1 d .
H15 H 0.4101 0.5683 0.0390 0.069 Uiso 1 1 calc R
C17 C 0.2880(3) 0.7128(3) 0.13663(8) 0.0482(5) Uani 1 1 d .
H17 H 0.2760 0.8044 0.1515 0.058 Uiso 1 1 calc R
O5 O 0.4754(2) 0.2920(2) 0.02979(7) 0.0689(6) Uani 1 1 d .
C3 C -0.1750(3) 0.5159(3) 0.20753(8) 0.0465(5) Uani 1 1 d .
H3 H -0.1537 0.6162 0.2130 0.056 Uiso 1 1 calc R
C7 C 0.0278(3) 0.0992(3) 0.09000(8) 0.0431(5) Uani 1 1 d .
H7 H 0.1084 0.0954 0.1128 0.052 Uiso 1 1 calc R
C11 C -0.0705(3) 0.1709(3) 0.01341(8) 0.0520(6) Uani 1 1 d .
H11 H -0.0546 0.2163 -0.0156 0.062 Uiso 1 1 calc R
C16 C 0.3495(4) 0.7063(3) 0.09209(9) 0.0619(7) Uani 1 1 d .
H16 H 0.3790 0.7940 0.0772 0.074 Uiso 1 1 calc R
C4 C -0.3231(3) 0.4701(3) 0.19186(10) 0.0573(7) Uani 1 1 d .
H4 H -0.4029 0.5403 0.1869 0.069 Uiso 1 1 calc R
C9 C -0.2425(3) 0.0405(3) 0.06562(9) 0.0541(6) Uani 1 1 d .
H9 H -0.3406 -0.0011 0.0722 0.065 Uiso 1 1 calc R
C10 C -0.2153(3) 0.1081(3) 0.02268(9) 0.0587(7) Uani 1 1 d .
H10 H -0.2960 0.1111 -0.0002 0.070 Uiso 1 1 calc R
C5 C -0.3542(3) 0.3209(3) 0.18344(9) 0.0486(5) Uani 1 1 d .
H5 H -0.4549 0.2911 0.1733 0.058 Uiso 1 1 calc R
O7 O 0.1933(4) 0.3445(3) 0.94042(8) 0.0967(8) Uani 1 1 d .
H7A H 0.2176 0.3039 0.9157 0.145 Uiso 1 1 calc R
C19 C 0.1514(6) 0.4873(4) 0.93174(15) 0.1093(14) Uani 1 1 d .
H19A H 0.1488 0.5415 0.9609 0.164 Uiso 1 1 calc R
H19B H 0.0482 0.4897 0.9168 0.164 Uiso 1 1 calc R
H19C H 0.2273 0.5322 0.9113 0.164 Uiso 1 1 calc R

loop_
_atom_site_aniso_label
_atom_site_aniso_U_11
_atom_site_aniso_U_22
_atom_site_aniso_U_33
_atom_site_aniso_U_23
_atom_site_aniso_U_13
_atom_site_aniso_U_12
S1 0.0409(3) 0.0317(3) 0.0307(3) -0.00216(18) 0.00366(19) -0.0006(2)
S2 0.0526(3) 0.0314(3) 0.0440(3) -0.0021(2) 0.0069(2) -0.0011(2)
S3 0.0494(3) 0.0561(4) 0.0396(3) -0.0041(2) 0.0175(2) 0.0024(3)
O1 0.0533(9) 0.0494(9) 0.0341(8) -0.0092(6) 0.0069(6) -0.0045(7)
O2 0.0448(8) 0.0406(8) 0.0437(8) 0.0005(6) -0.0020(6) 0.0079(7)
O4 0.0572(10) 0.0483(10) 0.0529(10) 0.0059(7) 0.0009(8) 0.0088(8)
O3 0.0814(12) 0.0349(9) 0.0624(11) -0.0059(8) 0.0087(9) -0.0142(8)
C13 0.0379(11) 0.0392(11) 0.0353(10) 0.0006(8) 0.0077(8) -0.0027(8)
C8 0.0483(12) 0.0344(11) 0.0413(11) -0.0056(9) 0.0056(9) 0.0054(9)
C6 0.0435(11) 0.0363(11) 0.0313(10) -0.0021(8) 0.0065(8) -0.0041(9)
N2 0.0424(11) 0.0400(11) 0.0501(11) -0.0095(8) 0.0125(8) -0.0094(8)
C1 0.0386(11) 0.0319(10) 0.0366(10) -0.0004(8) 0.0051(8) 0.0031(8)
C14 0.0372(11) 0.0490(13) 0.0345(10) -0.0008(9) 0.0049(8) -0.0015(9)
O6 0.0572(10) 0.0536(10) 0.0524(10) 0.0004(8) 0.0121(8) 0.0117(8)
C2 0.0395(10) 0.0335(10) 0.0292(9) -0.0002(8) 0.0028(7) 0.0013(8)
N1 0.0641(13) 0.0302(10) 0.0415(10) -0.0059(8) 0.0161(9) -0.0086(9)
N3 0.0724(14) 0.0669(14) 0.0303(10) -0.0015(10) 0.0099(9) -0.0156(11)
C12 0.0578(13) 0.0380(12) 0.0351(11) -0.0082(9) 0.0080(9) 0.0015(10)
C18 0.0339(10) 0.0405(11) 0.0361(10) 0.0021(8) 0.0030(8) -0.0014(8)
C15 0.0713(17) 0.0643(17) 0.0386(13) 0.0085(11) 0.0131(11) -0.0095(13)
C17 0.0587(14) 0.0391(12) 0.0467(13) 0.0035(10) 0.0009(10) -0.0045(10)
O5 0.0664(12) 0.0813(14) 0.0604(11) -0.0057(10) 0.0359(9) 0.0010(10)
C3 0.0565(14) 0.0338(11) 0.0487(13) -0.0019(10) -0.0068(10) 0.0071(10)
C7 0.0525(13) 0.0422(12) 0.0347(11) -0.0062(9) 0.0039(9) 0.0004(10)
C11 0.0657(15) 0.0507(14) 0.0397(12) -0.0003(10) 0.0033(11) 0.0111(12)
C16 0.0840(19) 0.0515(15) 0.0505(14) 0.0144(12) 0.0097(13) -0.0126(14)
C4 0.0546(14) 0.0478(14) 0.0690(17) -0.0023(12) -0.0128(12) 0.0177(12)
C9 0.0487(13) 0.0579(15) 0.0558(14) 0.0005(12) 0.0012(11) 0.0064(11)
C10 0.0576(15) 0.0693(18) 0.0490(14) -0.0012(12) -0.0057(11) 0.0128(13)
C5 0.0408(12) 0.0529(14) 0.0519(13) -0.0038(11) -0.0056(10) 0.0028(10)
O7 0.166(2) 0.0713(15) 0.0538(12) -0.0016(11) 0.0259(15) 0.0057(16)
C19 0.153(4) 0.060(2) 0.116(3) 0.005(2) 0.028(3) 0.021(2)

loop_
_atom_type_symbol
_atom_type_description
_atom_type_scat_dispersion_real
_atom_type_scat_dispersion_imag
_atom_type_scat_source
C C 0.0033 0.0016 'International Tables Vol C Tables 4.2.6.8 and 6.1.1.4'
H H 0.0000 0.0000 'International Tables Vol C Tables 4.2.6.8 and 6.1.1.4'
N N 0.0061 0.0033 'International Tables Vol C Tables 4.2.6.8 and 6.1.1.4'
O O 0.0106 0.0060 'International Tables Vol C Tables 4.2.6.8 and 6.1.1.4'
S S 0.1246 0.1234 'International Tables Vol C Tables 4.2.6.8 and 6.1.1.4'

loop_
_geom_angle_atom_site_label_1
_geom_angle_atom_site_label_2
_geom_angle_atom_site_label_3
_geom_angle
O1 S1 O2 119.03(9)
O1 S1 N1 105.67(10)
O2 S1 N1 109.47(10)
O1 S1 C2 108.79(9)
O2 S1 C2 107.61(9)
N1 S1 C2 105.49(10)
O4 S2 O3 119.90(11)
O4 S2 N2 109.45(11)
O3 S2 N2 103.72(11)
O4 S2 C8 108.19(11)
O3 S2 C8 108.80(11)
N2 S2 C8 105.93(10)
O5 S3 O6 120.38(12)
O5 S3 N3 104.50(12)
O6 S3 N3 108.88(12)
O5 S3 C14 107.10(12)
O6 S3 C14 108.05(10)
N3 S3 C14 107.26(12)
C14 C13 C18 118.50(19)
C14 C13 H13 120.8
C18 C13 H13 120.8
C7 C8 C9 122.7(2)
C7 C8 S2 120.07(17)
C9 C8 S2 117.23(18)
C5 C6 C1 120.4(2)
C5 C6 N2 118.4(2)
C1 C6 N2 121.2(2)
C6 N2 S2 123.92(16)
C6 N2 H21 116(2)
S2 N2 H21 114(2)
C2 C1 C6 118.06(19)
C2 C1 H1 121.0
C6 C1 H1 121.0
C15 C14 C13 121.8(2)
C15 C14 S3 118.90(17)
C13 C14 S3 119.21(17)
C3 C2 C1 122.4(2)
C3 C2 S1 118.65(17)
C1 C2 S1 118.81(16)
C18 N1 S1 127.66(16)
C18 N1 H20 120(2)
S1 N1 H20 112(2)
C12 N3 S3 130.16(17)
C12 N3 H22 117(2)
S3 N3 H22 113(2)
C11 C12 C7 119.2(2)
C11 C12 N3 116.3(2)
C7 C12 N3 124.4(2)
C17 C18 C13 120.07(19)
C17 C18 N1 117.0(2)
C13 C18 N1 122.86(19)
C16 C15 C14 118.5(2)
C16 C15 H15 120.7
C14 C15 H15 120.7
C16 C17 C18 119.8(2)
C16 C17 H17 120.1
C18 C17 H17 120.1
C4 C3 C2 118.4(2)
C4 C3 H3 120.8
C2 C3 H3 120.8
C8 C7 C12 118.6(2)
C8 C7 H7 120.7
C12 C7 H7 120.7
C10 C11 C12 120.9(2)
C10 C11 H11 119.5
C12 C11 H11 119.5
C17 C16 C15 121.3(2)
C17 C16 H16 119.4
C15 C16 H16 119.4
C3 C4 C5 120.7(2)
C3 C4 H4 119.7
C5 C4 H4 119.7
C8 C9 C10 117.8(2)
C8 C9 H9 121.1
C10 C9 H9 121.1
C11 C10 C9 120.7(2)
C11 C10 H10 119.6
C9 C10 H10 119.6
C4 C5 C6 120.0(2)
C4 C5 H5 120.0
C6 C5 H5 120.0
C19 O7 H7A 109.5
O7 C19 H19A 109.5
O7 C19 H19B 109.5
H19A C19 H19B 109.5
O7 C19 H19C 109.5
H19A C19 H19C 109.5
H19B C19 H19C 109.5

loop_
_geom_bond_atom_site_label_1
_geom_bond_atom_site_label_2
_geom_bond_distance
S1 O1 1.4297(15)
S1 O2 1.4301(15)
S1 N1 1.6088(19)
S1 C2 1.763(2)
S2 O4 1.4243(18)
S2 O3 1.4374(17)
S2 N2 1.623(2)
S2 C8 1.766(2)
S3 O5 1.4266(18)
S3 O6 1.4287(18)
S3 N3 1.613(2)
S3 C14 1.768(2)
C13 C14 1.391(3)
C13 C18 1.396(3)
C13 H13 0.9300
C8 C7 1.382(3)
C8 C9 1.382(3)
C6 C5 1.384(3)
C6 C1 1.391(3)
C6 N2 1.422(3)
N2 H21 0.80(3)
C1 C2 1.384(3)
C1 H1 0.9300
C14 C15 1.382(3)
C2 C3 1.380(3)
N1 C18 1.405(3)
N1 H20 0.79(3)
N3 C12 1.415(3)
N3 H22 0.82(4)
C12 C11 1.387(3)
C12 C7 1.392(3)
C18 C17 1.392(3)
C15 C16 1.382(4)
C15 H15 0.9300
C17 C16 1.376(4)
C17 H17 0.9300
C3 C4 1.380(3)
C3 H3 0.9300
C7 H7 0.9300
C11 C10 1.375(4)
C11 H11 0.9300
C16 H16 0.9300
C4 C5 1.383(4)
C4 H4 0.9300
C9 C10 1.384(4)
C9 H9 0.9300
C10 H10 0.9300
C5 H5 0.9300
O7 C19 1.350(4)
O7 H7A 0.8200
C19 H19A 0.9600
C19 H19B 0.9600
C19 H19C 0.9600
